data_2312698
loop_
_publ_author_name
'Charkin, Dmitri O.'
'Banaru, Alexandru M.'
'Ivanov, Semen A.'
'Kireev, Vadim E.'
'Aksenov, Sergey M.'

_publ_section_title
;
 A contribution to the crystal chemistry and topology of organic
 thiosulfates:
 bis(1-methylpiperazinium)&#xb7;S<sub>2</sub>O<sub>3</sub>&#xb7;H<sub>2</sub>O
 versus
 1-methylpiperazinediium&#xb7;S<sub>2</sub>O<sub>3</sub>&#xb7;3H<sub>2</sub>O.
;
_journal_coeditor_code RA5141SUP1
_journal_issue 6
_journal_name_full 'Acta crystallographica Section B, Structural science, crystal engineering and materials'
_journal_page_first 706
_journal_page_last 714
_journal_paper_doi 10.1107/S2052520624007443
_journal_volume 80
_journal_year 2024
_chemical_formula_sum 'C5 H16 N2 O4 S2'
_chemical_formula_weight 232.3
_space_group_IT_number 14
_space_group_name_Hall '-P 2ybc'
_space_group_name_H-M_alt 'P 1 21/c 1'
_symmetry_cell_setting monoclinic
_symmetry_Int_Tables_number 14
_symmetry_space_group_name_Hall '-P 2ybc'
_symmetry_space_group_name_H-M 'P 1 21/c 1'
_cell_angle_alpha 90
_cell_angle_beta 100.074(2)
_cell_angle_gamma 90
_cell_formula_units_Z 4
_cell_length_a 6.6308(2)
_cell_length_b 12.4415(3)
_cell_length_c 12.6936(3)
_cell_measurement_reflns_used 7037
_cell_measurement_temperature 293
_cell_measurement_theta_max 33.29
_cell_measurement_theta_min 3.51
_cell_volume 1031.04(5)
_computing_cell_refinement 'CrysAlisPro 1.171.41.123a (Rigaku OD, 2022)'
_computing_data_collection 'CrysAlisPro 1.171.41.123a (Rigaku OD, 2022)'
_computing_data_reduction 'CrysAlisPro 1.171.41.123a (Rigaku OD, 2022)'
_computing_structure_refinement 'Jana2020 (Petricek et al., 2023)'
_diffrn_ambient_temperature 293
_diffrn_detector 'Hybrid Pixel Array Detector'
_diffrn_detector_area_resol_mean 10.0000
_diffrn_measured_fraction_theta_full 0.98
_diffrn_measured_fraction_theta_max 0.85
_diffrn_measurement_device 'four-circle diffractometer'
_diffrn_measurement_device_type 'XtaLAB Synergy, Single source at home/near, HyPix'
_diffrn_measurement_method '\w scans'
_diffrn_radiation_monochromator mirror
_diffrn_radiation_probe x-ray
_diffrn_radiation_source 'X-ray tube'
_diffrn_radiation_type 'Mo K\a'
_diffrn_radiation_wavelength 0.71073
_diffrn_reflns_av_R_equivalents 0.023
_diffrn_reflns_av_unetI/netI 0.0248
_diffrn_reflns_limit_h_max 10
_diffrn_reflns_limit_h_min -9
_diffrn_reflns_limit_k_max 18
_diffrn_reflns_limit_k_min -18
_diffrn_reflns_limit_l_max 18
_diffrn_reflns_limit_l_min -16
_diffrn_reflns_number 11964
_diffrn_reflns_theta_full 31.05
_diffrn_reflns_theta_max 33.56
_diffrn_reflns_theta_min 3.52
_diffrn_source 'micro-focus sealed X-ray tube'
_exptl_absorpt_coefficient_mu 0.505
_exptl_absorpt_correction_T_max 1
_exptl_absorpt_correction_T_min 0.727
_exptl_absorpt_correction_type multi-scan
_exptl_absorpt_process_details
;
CrysAlisPro 1.171.41.123a (Rigaku Oxford Diffraction, 2022)
Empirical absorption correction using spherical harmonics,
implemented in SCALE3 ABSPACK scaling algorithm.
;
_exptl_crystal_density_diffrn 1.4966
_exptl_crystal_description irregular
_exptl_crystal_F_000 496
_refine_diff_density_max 0.23
_refine_diff_density_min -0.15
_refine_ls_extinction_method none
_refine_ls_goodness_of_fit_gt 1.24
_refine_ls_goodness_of_fit_ref 1.13
_refine_ls_hydrogen_treatment refall
_refine_ls_number_constraints 0
_refine_ls_number_parameters 182
_refine_ls_number_reflns 3225
_refine_ls_number_restraints 0
_refine_ls_R_factor_all 0.0395
_refine_ls_R_factor_gt 0.0242
_refine_ls_shift/su_max 0.0393
_refine_ls_shift/su_mean 0.0083
_refine_ls_structure_factor_coef F
_refine_ls_weighting_details w=1/(\s^2^(F)+0.0001F^2^)
_refine_ls_weighting_scheme sigma
_refine_ls_wR_factor_gt 0.0237
_refine_ls_wR_factor_ref 0.0254
_reflns_number_gt 2353
_reflns_number_total 3225
_reflns_threshold_expression I>3\s(I)
_cod_data_source_file ra5141sup1.cif
_cod_data_source_block 1
_cod_depositor_comments
;
The following automatic conversions were performed:

data item '_diffrn_radiation_probe' value 'X-ray' was changed to
'x-ray' in accordance with the
/home/data/users/saulius/crontab/automatic-downloads/rss-feeds/IUCr/lib/dictionaries/cif_core.dic
dictionary named 'cif_core.dic' version 2.4.2 last updated on
2011-04-26.

Automatic conversion script
Id: cif_fix_values 8170 2020-07-09 18:12:32Z antanas 

 Adding full bibliography for 2312698--2312699.cif.
;
_cod_original_sg_symbol_Hall '-P 2ycb'
_cod_database_code 2312698
_cod_database_fobs_code 2312698

loop_
_space_group_symop_id
_space_group_symop_operation_xyz
1 x,y,z
2 -x,y+1/2,-z+1/2
3 -x,-y,-z
4 x,-y+1/2,z+1/2

loop_
_atom_site_label
_atom_site_type_symbol
_atom_site_fract_x
_atom_site_fract_y
_atom_site_fract_z
_atom_site_adp_type
_atom_site_U_iso_or_equiv
_atom_site_site_symmetry_multiplicity
_atom_site_occupancy
_atom_site_calc_flag
_atom_site_refinement_flags
_atom_site_disorder_assembly
_atom_site_disorder_group
S1 S 0.76457(3) 0.275749(16) 0.052577(16) Uani 0.02575(6) 4 1 d . . .
S2 S 0.54967(4) 0.166867(19) 0.005106(19) Uani 0.03470(7) 4 1 d . . .
O1 O 0.73024(12) 0.36957(6) -0.01828(6) Uani 0.0441(2) 4 1 d . . .
O2 O 0.74923(14) 0.30731(7) 0.16333(6) Uani 0.0508(3) 4 1 d . . .
O3 O 0.69479(16) 0.81403(7) 0.31770(7) Uani 0.0447(3) 4 1 d . . .
N1 N 0.90808(11) 0.48252(6) 0.27326(6) Uani 0.0258(2) 4 1 d . . .
O4 O 0.96713(11) 0.22972(7) 0.05119(7) Uani 0.0500(3) 4 1 d . . .
N2 N 0.63056(14) 0.64330(8) 0.16932(7) Uani 0.0377(3) 4 1 d . . .
C1 C 0.97863(14) 0.56573(8) 0.20323(8) Uani 0.0307(3) 4 1 d . . .
C2 C 0.80434(17) 0.60424(9) 0.11953(7) Uani 0.0352(3) 4 1 d . . .
C3 C 0.73609(14) 0.52439(8) 0.32307(7) Uani 0.0308(3) 4 1 d . . .
C4 C 1.08002(19) 0.44517(10) 0.35742(9) Uani 0.0418(3) 4 1 d . . .
C5 C 0.56154(15) 0.56069(9) 0.23863(9) Uani 0.0383(3) 4 1 d . . .
H2 H 0.597(3) 0.8034(15) 0.3299(16) Uiso 0.075(6) 4 1 d . . .
H3 H 1.026(3) 0.3940(12) 0.3981(13) Uiso 0.064(4) 4 1 d . . .
H4 H 1.184(3) 0.4155(12) 0.3182(12) Uiso 0.060(4) 4 1 d . . .
H5 H 0.7877(18) 0.5822(9) 0.3693(9) Uiso 0.038(3) 4 1 d . . .
H6 H 1.0406(18) 0.6210(9) 0.2511(10) Uiso 0.035(3) 4 1 d . . .
H7 H 0.523(3) 0.6591(12) 0.1166(14) Uiso 0.066(4) 4 1 d . . .
H8 H 0.463(2) 0.5927(11) 0.2733(12) Uiso 0.057(4) 4 1 d . . .
H9 H 0.855(2) 0.6556(11) 0.0832(11) Uiso 0.050(4) 4 1 d . . .
H10 H 0.7546(17) 0.5545(9) 0.0774(9) Uiso 0.032(3) 4 1 d . . .
H1 H 0.796(3) 0.7904(12) 0.3628(13) Uiso 0.066(5) 4 1 d . . .
H11 H 0.6709(19) 0.6958(10) 0.2044(11) Uiso 0.040(3) 4 1 d . . .
H12 H 0.5175(19) 0.5067(10) 0.1943(10) Uiso 0.047(3) 4 1 d . . .
H13 H 0.687(2) 0.4722(11) 0.3583(11) Uiso 0.051(3) 4 1 d . . .
H14 H 1.1298(19) 0.5001(10) 0.3979(11) Uiso 0.045(3) 4 1 d . . .
H15 H 1.077(2) 0.5328(11) 0.1742(11) Uiso 0.055(4) 4 1 d . . .
H16 H 0.8659(17) 0.4300(9) 0.2372(9) Uiso 0.032(3) 4 1 d . . .

loop_
_atom_site_aniso_label
_atom_site_aniso_type_symbol
_atom_site_aniso_U_11
_atom_site_aniso_U_22
_atom_site_aniso_U_33
_atom_site_aniso_U_12
_atom_site_aniso_U_13
_atom_site_aniso_U_23
S1 S 0.02806(10) 0.02568(11) 0.02258(10) 0.00114(7) 0.00191(7) -0.00047(7)
S2 S 0.03834(13) 0.03097(12) 0.03447(12) -0.00554(9) 0.00545(9) -0.00513(9)
O1 O 0.0466(4) 0.0347(4) 0.0465(4) -0.0049(3) -0.0044(3) 0.0133(3)
O2 O 0.0738(6) 0.0493(4) 0.0314(4) -0.0203(4) 0.0148(4) -0.0166(3)
O3 O 0.0416(4) 0.0468(4) 0.0477(5) -0.0005(4) 0.0133(4) 0.0036(3)
N1 N 0.0314(4) 0.0225(3) 0.0228(3) 0.0000(3) 0.0024(3) -0.0012(3)
O4 O 0.0285(4) 0.0522(5) 0.0668(5) 0.0079(3) 0.0020(3) -0.0009(4)
N2 N 0.0401(4) 0.0387(5) 0.0306(4) 0.0095(4) -0.0042(3) 0.0033(3)
C1 C 0.0297(4) 0.0349(5) 0.0295(4) -0.0032(4) 0.0106(3) 0.0020(4)
C2 C 0.0480(5) 0.0355(5) 0.0224(4) 0.0009(4) 0.0065(4) 0.0044(4)
C3 C 0.0336(4) 0.0329(4) 0.0279(4) -0.0042(4) 0.0113(3) 0.0032(4)
C4 C 0.0467(6) 0.0393(5) 0.0350(5) 0.0119(5) -0.0055(5) 0.0023(5)
C5 C 0.0253(4) 0.0467(6) 0.0427(5) -0.0040(4) 0.0058(4) -0.0043(5)

loop_
_atom_type_symbol
_atom_type_scat_dispersion_real
_atom_type_scat_dispersion_imag
_atom_type_scat_source
C 0.0033 0.0016 'International Tables Vol C tables 4.2.6.8 and 6.1.1.1'
H 0.0000 0.0000 'International Tables Vol C tables 4.2.6.8 and 6.1.1.1'
N 0.0061 0.0033 'International Tables Vol C tables 4.2.6.8 and 6.1.1.1'
O 0.0106 0.0060 'International Tables Vol C tables 4.2.6.8 and 6.1.1.1'
S 0.1246 0.1234 'International Tables Vol C tables 4.2.6.8 and 6.1.1.1'

loop_
_exptl_crystal_face_index_h
_exptl_crystal_face_index_k
_exptl_crystal_face_index_l
_exptl_crystal_face_perp_dist
? ? ? ?

loop_
_geom_angle_atom_site_label_1
_geom_angle_atom_site_label_2
_geom_angle_atom_site_label_3
_geom_angle_site_symmetry_1
_geom_angle_site_symmetry_2
_geom_angle_site_symmetry_3
_geom_angle
_geom_angle_publ_flag
S2 S1 O1 . . . 109.34(3) ?
S2 S1 O2 . . . 107.74(3) ?
S2 S1 O4 . . . 109.97(4) ?
O1 S1 O2 . . . 110.01(5) ?
O1 S1 O4 . . . 110.40(5) ?
O2 S1 O4 . . . 109.34(4) ?
H2 O3 H1 . . . 115(2) ?
C1 N1 C3 . . . 110.65(7) ?
C1 N1 C4 . . . 111.25(7) ?
C1 N1 H16 . . . 109.4(9) ?
C3 N1 C4 . . . 110.48(8) ?
C3 N1 H16 . . . 107.7(10) ?
C4 N1 H16 . . . 107.1(8) ?
C2 N2 C5 . . . 111.68(9) ?
C2 N2 H7 . . . 109.1(11) ?
C2 N2 H11 . . . 106.8(10) ?
C5 N2 H7 . . . 107.4(10) ?
C5 N2 H11 . . . 110.3(9) ?
H7 N2 H11 . . . 111.5(12) ?
N1 C1 C2 . . . 111.07(7) ?
N1 C1 H6 . . . 105.4(8) ?
N1 C1 H15 . . . 104.8(8) ?
C2 C1 H6 . . . 114.2(7) ?
C2 C1 H15 . . . 112.0(8) ?
H6 C1 H15 . . . 108.7(11) ?
N2 C2 C1 . . . 111.09(8) ?
N2 C2 H9 . . . 112.0(9) ?
N2 C2 H10 . . . 105.4(9) ?
C1 C2 H9 . . . 106.5(8) ?
C1 C2 H10 . . . 112.2(8) ?
H9 C2 H10 . . . 109.8(11) ?
N1 C3 C5 . . . 110.70(8) ?
N1 C3 H5 . . . 107.7(8) ?
N1 C3 H13 . . . 109.4(9) ?
C5 C3 H5 . . . 111.2(7) ?
C5 C3 H13 . . . 105.9(8) ?
H5 C3 H13 . . . 111.9(11) ?
N1 C4 H3 . . . 106.8(11) ?
N1 C4 H4 . . . 105.5(8) ?
N1 C4 H14 . . . 109.8(8) ?
H3 C4 H4 . . . 112.9(13) ?
H3 C4 H14 . . . 110.3(12) ?
H4 C4 H14 . . . 111.3(13) ?
N2 C5 C3 . . . 110.69(9) ?
N2 C5 H8 . . . 107.0(8) ?
N2 C5 H12 . . . 104.0(9) ?
C3 C5 H8 . . . 108.0(7) ?
C3 C5 H12 . . . 110.6(8) ?
H8 C5 H12 . . . 116.3(12) ?

loop_
_geom_bond_atom_site_label_1
_geom_bond_atom_site_label_2
_geom_bond_site_symmetry_1
_geom_bond_site_symmetry_2
_geom_bond_distance
_geom_bond_publ_flag
S1 S2 . . 1.9820(3) ?
S1 O1 . . 1.4669(8) ?
S1 O2 . . 1.4802(8) ?
S1 O4 . . 1.4629(8) ?
O3 H2 . . 0.71(2) ?
O3 H1 . . 0.858(16) ?
N1 C1 . . 1.4920(13) ?
N1 C3 . . 1.4914(11) ?
N1 C4 . . 1.4933(13) ?
N1 H16 . . 0.818(11) ?
N2 C2 . . 1.4889(15) ?
N2 C5 . . 1.4769(15) ?
N2 H7 . . 0.907(15) ?
N2 H11 . . 0.809(12) ?
C1 C2 . . 1.5048(13) ?
C1 H6 . . 0.961(12) ?
C1 H15 . . 0.902(14) ?
C2 H9 . . 0.893(13) ?
C2 H10 . . 0.845(11) ?
C3 C5 . . 1.5030(14) ?
C3 H5 . . 0.954(11) ?
C3 H13 . . 0.882(13) ?
C4 H3 . . 0.929(15) ?
C4 H4 . . 0.994(18) ?
C4 H14 . . 0.883(12) ?
C5 H8 . . 0.937(14) ?
C5 H12 . . 0.891(12) ?

loop_
_geom_hbond_atom_site_label_D
_geom_hbond_atom_site_label_H
_geom_hbond_atom_site_label_A
_geom_hbond_site_symmetry_D
_geom_hbond_site_symmetry_H
_geom_hbond_site_symmetry_A
_geom_hbond_distance_DH
_geom_hbond_distance_HA
_geom_hbond_distance_DA
_geom_hbond_angle_DHA
_geom_hbond_publ_flag
O3 H2 O2 . . 2_655 0.71(2) 2.31(2) 2.9968(15) 163.5(19) ?
C4 H4 O3 . . 2_745 0.994(18) 2.382(15) 3.3160(17) 156.2(13) ?
N2 H7 O1 . . 3_665 0.907(15) 1.944(16) 2.7965(9) 155.9(12) ?
O3 H1 O4 . . 2_755 0.858(16) 1.902(16) 2.7551(13) 173.0(15) ?
N2 H11 O3 . . . 0.809(12) 2.046(13) 2.8214(13) 160.6(14) ?
N1 H16 O2 . . . 0.818(11) 1.885(11) 2.7009(11) 174.2(14) ?

loop_
_twin_individual_id
_twin_individual_mass_fraction_refined
_twin_individual_twin_matrix_11
_twin_individual_twin_matrix_12
_twin_individual_twin_matrix_13
_twin_individual_twin_matrix_21
_twin_individual_twin_matrix_22
_twin_individual_twin_matrix_23
_twin_individual_twin_matrix_31
_twin_individual_twin_matrix_32
_twin_individual_twin_matrix_33
? ? ? ? ? ? ? ? ? ? ?
